data_8104911
loop_
_publ_author_name
'Gong, Yi-Xia'
'Geng, Yi-Ding'

_publ_section_title
;
 The crystal structure of 2-[(S)-1-(naphthalen-1-yl)ethyl]-2,3,7,7a-
 tetrahydro-3a,6-epoxyisoindol-1(6H)-one, C19H20NO2
;
_journal_issue 1
_journal_name_full 'Zeitschrift f\"ur Kristallographie - New Crystal Structures'
_journal_page_first 167
_journal_page_last 168
_journal_paper_doi 10.1515/ncrs-2020-0439
_journal_volume 236
_journal_year 2021
_chemical_formula_sum 'C20 H19 N O2'
_chemical_formula_weight 305.36
_space_group_crystal_system monoclinic
_space_group_IT_number 4
_space_group_name_Hall 'P 2yb'
_space_group_name_H-M_alt 'P 1 21 1'
_atom_sites_solution_hydrogens mixed
_cell_angle_alpha 90
_cell_angle_beta 97.720(2)
_cell_angle_gamma 90
_cell_formula_units_Z 2
_cell_length_a 6.6856(5)
_cell_length_b 8.8783(7)
_cell_length_c 13.2398(9)
_cell_measurement_reflns_used 3365
_cell_measurement_temperature 293(2)
_cell_measurement_theta_max 28.39
_cell_measurement_theta_min 1.55
_cell_volume 778.75(10)
_computing_cell_refinement 'Bruker SMART'
_computing_data_collection 'Bruker SMART'
_computing_data_reduction 'Bruker SAINT'
_computing_structure_refinement 'SHELXL-2014/7 (Sheldrick, 2014)'
_diffrn_ambient_temperature 293(2)
_diffrn_measured_fraction_theta_full 1.000
_diffrn_measured_fraction_theta_max 1.000
_diffrn_measurement_device_type 'Bruker diffractometer'
_diffrn_measurement_method 'phi and omega scans'
_diffrn_radiation_type MoK\a
_diffrn_radiation_wavelength 0.71073
_diffrn_reflns_av_R_equivalents 0.0278
_diffrn_reflns_av_unetI/netI 0.0420
_diffrn_reflns_Laue_measured_fraction_full 1.000
_diffrn_reflns_Laue_measured_fraction_max 1.000
_diffrn_reflns_limit_h_max 8
_diffrn_reflns_limit_h_min -8
_diffrn_reflns_limit_k_max 8
_diffrn_reflns_limit_k_min -11
_diffrn_reflns_limit_l_max 17
_diffrn_reflns_limit_l_min -16
_diffrn_reflns_number 6593
_diffrn_reflns_point_group_measured_fraction_full 0.879
_diffrn_reflns_point_group_measured_fraction_max 0.863
_diffrn_reflns_theta_full 25.242
_diffrn_reflns_theta_max 28.387
_diffrn_reflns_theta_min 1.552
_exptl_absorpt_coefficient_mu 0.084
_exptl_crystal_colour colorless
_exptl_crystal_density_diffrn 1.302
_exptl_crystal_description block
_exptl_crystal_F_000 324
_exptl_crystal_size_max 0.24
_exptl_crystal_size_mid 0.22
_exptl_crystal_size_min 0.18
_refine_diff_density_max 0.115
_refine_diff_density_min -0.117
_refine_diff_density_rms 0.028
_refine_ls_abs_structure_details
;
 Flack x determined using 704 quotients [(I+)-(I-)]/[(I+)+(I-)]
 (Parsons, Flack and Wagner, Acta Cryst. B69 (2013) 249-259).
;
_refine_ls_abs_structure_Flack -1.1(10)
_refine_ls_extinction_coef 0.016(4)
_refine_ls_extinction_expression Fc^*^=kFc[1+0.001xFc^2^\l^3^/sin(2\q)]^-1/4^
_refine_ls_extinction_method 'SHELXL-2014/7 (Sheldrick 2014'
_refine_ls_goodness_of_fit_ref 1.018
_refine_ls_hydrogen_treatment mixed
_refine_ls_matrix_type full
_refine_ls_number_parameters 222
_refine_ls_number_reflns 3365
_refine_ls_number_restraints 1
_refine_ls_restrained_S_all 1.018
_refine_ls_R_factor_all 0.0708
_refine_ls_R_factor_gt 0.0423
_refine_ls_shift/su_max 0.000
_refine_ls_shift/su_mean 0.000
_refine_ls_structure_factor_coef Fsqd
_refine_ls_weighting_details 'w=1/[\s^2^(Fo^2^)+(0.0436P)^2^] where P=(Fo^2^+2Fc^2^)/3'
_refine_ls_weighting_scheme calc
_refine_ls_wR_factor_gt 0.0851
_refine_ls_wR_factor_ref 0.0970
_reflns_Friedel_coverage 0.626
_reflns_Friedel_fraction_full 0.740
_reflns_Friedel_fraction_max 0.708
_reflns_number_gt 2368
_reflns_number_total 3365
_reflns_threshold_expression 'I > 2\s(I)'
_cod_data_source_file suppl_j_ncrs-2020-0439_suppl.cif
_cod_data_source_block d1
_cod_original_sg_symbol_H-M 'P 21'
_cod_database_code 8104911
_shelx_space_group_comment
;
The symmetry employed for this shelxl refinement is uniquely defined
by the following loop, which should always be used as a source of
symmetry information in preference to the above space-group names.
They are only intended as comments.
;

loop_
_space_group_symop_operation_xyz
'x, y, z'
'-x, y+1/2, -z'

loop_
_atom_site_label
_atom_site_type_symbol
_atom_site_fract_x
_atom_site_fract_y
_atom_site_fract_z
_atom_site_U_iso_or_equiv
_atom_site_adp_type
_atom_site_occupancy
_atom_site_site_symmetry_order
_atom_site_calc_flag
_atom_site_refinement_flags_posn
_atom_site_refinement_flags_adp
_atom_site_refinement_flags_occupancy
_atom_site_disorder_assembly
_atom_site_disorder_group
C1 C 0.9230(4) 0.3512(4) 0.34228(19) 0.0492(7) Uani 1 1 d . . . . .
C2 C 0.7237(4) 0.3731(4) 0.2925(2) 0.0556(8) Uani 1 1 d . . . . .
H2 H 0.6826 0.4691 0.2706 0.067 Uiso 1 1 calc R U . . .
C3 C 0.5911(5) 0.2560(4) 0.2761(2) 0.0678(9) Uani 1 1 d . . . . .
H3 H 0.4613 0.2738 0.2434 0.081 Uiso 1 1 calc R U . . .
C4 C 0.6459(6) 0.1112(5) 0.3072(3) 0.0781(10) Uani 1 1 d . . . . .
H4 H 0.5557 0.0319 0.2928 0.094 Uiso 1 1 calc R U . . .
C5 C 0.8309(6) 0.0860(4) 0.3584(3) 0.0748(10) Uani 1 1 d . . . . .
H5 H 0.8654 -0.0110 0.3809 0.090 Uiso 1 1 calc R U . . .
C6 C 0.9756(5) 0.2043(4) 0.3791(2) 0.0579(8) Uani 1 1 d . . . . .
C7 C 1.1658(6) 0.1796(5) 0.4347(2) 0.0737(10) Uani 1 1 d . . . . .
H7 H 1.1995 0.0842 0.4605 0.088 Uiso 1 1 calc R U . . .
C8 C 1.2999(6) 0.2917(5) 0.4514(2) 0.0740(11) Uani 1 1 d . . . . .
H8 H 1.4245 0.2735 0.4898 0.089 Uiso 1 1 calc R U . . .
C9 C 1.2547(5) 0.4389(5) 0.4111(2) 0.0639(9) Uani 1 1 d . . . . .
H9 H 1.3516 0.5145 0.4215 0.077 Uiso 1 1 calc R U . . .
C10 C 1.0691(4) 0.4696(4) 0.35725(18) 0.0486(7) Uani 1 1 d . . . . .
C11 C 1.0170(4) 0.6283(4) 0.31796(18) 0.0464(6) Uani 1 1 d . . . . .
H11 H 0.895(4) 0.660(3) 0.3462(17) 0.040(6) Uiso 1 1 d . . . . .
C12 C 1.1810(5) 0.7455(4) 0.3465(2) 0.0655(9) Uani 1 1 d . . . . .
H12A H 1.1379 0.8407 0.3167 0.098 Uiso 1 1 calc R U . . .
H12B H 1.3028 0.7144 0.3215 0.098 Uiso 1 1 calc R U . . .
H12C H 1.2058 0.7555 0.4193 0.098 Uiso 1 1 calc R U . . .
C13 C 0.7786(4) 0.6938(3) 0.16427(18) 0.0431(6) Uani 1 1 d . . . . .
C14 C 0.7778(4) 0.6966(3) 0.05050(18) 0.0424(6) Uani 1 1 d . . . . .
H14 H 0.804(4) 0.794(4) 0.032(2) 0.053(8) Uiso 1 1 d . . . . .
C15 C 0.9452(3) 0.5826(3) 0.03481(18) 0.0419(6) Uani 1 1 d . . . . .
C16 C 1.0856(3) 0.5801(4) 0.13347(17) 0.0504(7) Uani 1 1 d . . . . .
H16A H 1.1370 0.4795 0.1493 0.061 Uiso 1 1 calc R U . . .
H16B H 1.1983 0.6485 0.1314 0.061 Uiso 1 1 calc R U . . .
C17 C 0.9991(4) 0.6064(4) -0.07113(19) 0.0497(7) Uani 1 1 d . . . . .
H17 H 1.1173 0.6476 -0.0891 0.060 Uiso 1 1 calc R U . . .
C18 C 0.8429(4) 0.5564(4) -0.1322(2) 0.0539(8) Uani 1 1 d . . . . .
H18 H 0.8268 0.5571 -0.2031 0.065 Uiso 1 1 calc R U . . .
C19 C 0.6949(5) 0.4976(4) -0.0660(2) 0.0563(8) Uani 1 1 d . . . . .
H19 H 0.599(4) 0.417(4) -0.088(2) 0.059(8) Uiso 1 1 d . . . . .
C20 C 0.5937(4) 0.6306(4) -0.01717(19) 0.0579(8) Uani 1 1 d . . . . .
H20A H 0.5351 0.7024 -0.0680 0.069 Uiso 1 1 calc R U . . .
H20B H 0.4910 0.5965 0.0228 0.069 Uiso 1 1 calc R U . . .
N1 N 0.9546(3) 0.6306(3) 0.20728(14) 0.0433(5) Uani 1 1 d . . . . .
O1 O 0.6447(3) 0.7393(3) 0.21102(14) 0.0581(6) Uani 1 1 d . . . . .
O2 O 0.8294(3) 0.4453(2) 0.02196(14) 0.0536(5) Uani 1 1 d . . . . .

loop_
_atom_site_aniso_label
_atom_site_aniso_U_11
_atom_site_aniso_U_22
_atom_site_aniso_U_33
_atom_site_aniso_U_23
_atom_site_aniso_U_13
_atom_site_aniso_U_12
C1 0.0632(17) 0.0522(19) 0.0343(13) -0.0012(12) 0.0146(12) 0.0065(15)
C2 0.0592(17) 0.058(2) 0.0508(15) 0.0031(14) 0.0101(13) -0.0031(16)
C3 0.072(2) 0.070(3) 0.0634(19) 0.0005(18) 0.0168(15) -0.007(2)
C4 0.089(3) 0.068(3) 0.081(2) -0.005(2) 0.0220(19) -0.010(2)
C5 0.113(3) 0.047(2) 0.073(2) 0.0085(17) 0.045(2) 0.010(2)
C6 0.077(2) 0.057(2) 0.0438(14) 0.0050(14) 0.0217(13) 0.0167(17)
C7 0.098(3) 0.072(3) 0.0537(18) 0.0153(17) 0.0196(18) 0.029(2)
C8 0.075(2) 0.091(3) 0.0533(18) 0.0071(19) -0.0019(16) 0.032(2)
C9 0.0634(19) 0.073(3) 0.0524(16) -0.0008(17) -0.0020(14) 0.0139(18)
C10 0.0537(16) 0.056(2) 0.0359(12) -0.0029(12) 0.0047(11) 0.0111(14)
C11 0.0482(14) 0.0509(18) 0.0405(13) -0.0038(12) 0.0072(11) 0.0075(14)
C12 0.069(2) 0.066(2) 0.0591(17) -0.0089(16) -0.0002(15) -0.0083(18)
C13 0.0431(13) 0.0389(16) 0.0476(13) -0.0006(12) 0.0069(11) 0.0039(12)
C14 0.0433(14) 0.0393(17) 0.0448(14) 0.0036(13) 0.0069(10) 0.0057(13)
C15 0.0395(13) 0.0406(17) 0.0458(13) -0.0011(12) 0.0071(10) 0.0008(11)
C16 0.0415(14) 0.064(2) 0.0464(14) -0.0045(13) 0.0087(11) 0.0111(14)
C17 0.0461(14) 0.056(2) 0.0491(14) -0.0029(13) 0.0136(11) 0.0040(14)
C18 0.0625(17) 0.057(2) 0.0429(14) -0.0065(13) 0.0084(13) 0.0083(15)
C19 0.0536(16) 0.059(2) 0.0547(17) -0.0062(15) -0.0002(14) -0.0119(16)
C20 0.0436(14) 0.081(2) 0.0490(14) 0.0008(16) 0.0045(12) 0.0058(15)
N1 0.0425(11) 0.0498(15) 0.0377(10) 0.0000(10) 0.0057(8) 0.0071(10)
O1 0.0546(11) 0.0672(16) 0.0544(11) -0.0002(10) 0.0146(9) 0.0208(10)
O2 0.0656(11) 0.0393(12) 0.0555(10) 0.0012(9) 0.0074(9) -0.0031(9)

loop_
_atom_type_symbol
_atom_type_description
_atom_type_scat_dispersion_real
_atom_type_scat_dispersion_imag
_atom_type_scat_source
C C 0.0033 0.0016 'International Tables Vol C Tables 4.2.6.8 and 6.1.1.4'
H H 0.0000 0.0000 'International Tables Vol C Tables 4.2.6.8 and 6.1.1.4'
N N 0.0061 0.0033 'International Tables Vol C Tables 4.2.6.8 and 6.1.1.4'
O O 0.0106 0.0060 'International Tables Vol C Tables 4.2.6.8 and 6.1.1.4'

loop_
_geom_angle_atom_site_label_1
_geom_angle_atom_site_label_2
_geom_angle_atom_site_label_3
_geom_angle
_geom_angle_site_symmetry_1
_geom_angle_site_symmetry_3
C2 C1 C6 117.3(3) . .
C2 C1 C10 123.0(3) . .
C6 C1 C10 119.6(3) . .
C3 C2 C1 121.3(3) . .
C2 C3 C4 121.3(3) . .
C5 C4 C3 119.5(4) . .
C4 C5 C6 121.8(4) . .
C7 C6 C1 119.4(3) . .
C7 C6 C5 122.0(4) . .
C1 C6 C5 118.6(3) . .
C8 C7 C6 120.8(4) . .
C7 C8 C9 121.0(3) . .
C10 C9 C8 120.5(4) . .
C9 C10 C1 118.6(3) . .
C9 C10 C11 120.6(3) . .
C1 C10 C11 120.7(2) . .
N1 C11 C12 109.7(2) . .
N1 C11 C10 112.0(2) . .
C12 C11 C10 115.0(2) . .
O1 C13 N1 125.2(2) . .
O1 C13 C14 126.6(2) . .
N1 C13 C14 108.2(2) . .
C13 C14 C20 118.1(2) . .
C13 C14 C15 102.6(2) . .
C20 C14 C15 102.1(2) . .
O2 C15 C16 110.7(2) . .
O2 C15 C17 101.6(2) . .
C16 C15 C17 127.6(2) . .
O2 C15 C14 100.51(19) . .
C16 C15 C14 105.8(2) . .
C17 C15 C14 107.5(2) . .
N1 C16 C15 102.43(18) . .
C18 C17 C15 104.9(2) . .
C17 C18 C19 106.9(2) . .
O2 C19 C18 101.2(2) . .
O2 C19 C20 99.7(2) . .
C18 C19 C20 109.8(3) . .
C14 C20 C19 100.0(2) . .
C13 N1 C16 114.09(18) . .
C13 N1 C11 122.54(19) . .
C16 N1 C11 123.04(19) . .
C15 O2 C19 95.2(2) . .

loop_
_geom_bond_atom_site_label_1
_geom_bond_atom_site_label_2
_geom_bond_distance
_geom_bond_site_symmetry_2
C1 C2 1.418(4) .
C1 C6 1.420(4) .
C1 C10 1.431(4) .
C2 C3 1.365(5) .
C3 C4 1.384(5) .
C4 C5 1.347(5) .
C5 C6 1.429(5) .
C6 C7 1.398(4) .
C7 C8 1.338(5) .
C8 C9 1.428(5) .
C9 C10 1.373(4) .
C10 C11 1.526(4) .
C11 N1 1.469(3) .
C11 C12 1.522(4) .
C13 O1 1.223(3) .
C13 N1 1.358(3) .
C13 C14 1.506(3) .
C14 C20 1.538(4) .
C14 C15 1.544(4) .
C15 O2 1.442(3) .
C15 C16 1.503(3) .
C15 C17 1.509(3) .
C16 N1 1.467(3) .
C17 C18 1.310(4) .
C18 C19 1.501(4) .
C19 O2 1.448(3) .
C19 C20 1.545(4) .
